data_4340946
loop_
_publ_author_name
'Reger, Daniel L.'
'Leitner, Andrew'
'Pellechia, Perry J.'
'Smith, Mark D.'

_publ_section_title
;
 Framework complexes of group 2 metals organized by homochiral rods and
 \p&#x00B7;&#x00B7;&#x00B7;\p stacking forces: a breathing supramolecular
 MOF.
;
_journal_issue 18
_journal_name_full 'Inorganic chemistry'
_journal_page_first 9932
_journal_page_last 9945
_journal_paper_doi 10.1021/ic501581c
_journal_volume 53
_journal_year 2014
_chemical_absolute_configuration ad
_chemical_formula_moiety 'C30 H20 Ca N2 O10, 2(H2 O)'
_chemical_formula_sum 'C30 H24 Ca N2 O12'
_chemical_formula_weight 644.59
_chemical_name_systematic
;
 ? 
;
_space_group_crystal_system monoclinic
_space_group_IT_number 5
_space_group_name_Hall 'C 2y'
_space_group_name_H-M_alt 'C 1 2 1'
_symmetry_space_group_name_Hall 'C 2y'
_symmetry_space_group_name_H-M 'C 1 2 1'
_atom_sites_solution_hydrogens geom
_atom_sites_solution_primary direct
_atom_sites_solution_secondary difmap
_audit_creation_date 2012-09-21
_audit_creation_method
;
  Olex2 1.2
  (compiled May  9 2012 12:37:22, GUI svn.r4230)
;
_cell_angle_alpha 90.00
_cell_angle_beta 103.410(4)
_cell_angle_gamma 90.00
_cell_formula_units_Z 4
_cell_length_a 15.585(4)
_cell_length_b 21.919(5)
_cell_length_c 8.214(2)
_cell_measurement_reflns_used 6347
_cell_measurement_temperature 100(2)
_cell_measurement_theta_max 27.36
_cell_measurement_theta_min 2.75
_cell_volume 2729.5(11)
_computing_cell_refinement 'SAINT-Plus Version 6.45 (Bruker, 2001)'
_computing_data_collection 'SMART Version 5.625 (Bruker, 2001)'
_computing_data_reduction 'SAINT-Plus Version 6.45 (Bruker, 2001)'
_computing_molecular_graphics
;
O. V. Dolomanov, L. J. Bourhis, R. J. Gildea, J. A. K. Howard and H. Puschmann,
OLEX2: a complete structure solution, refinement and analysis program.
J. Appl. Cryst. (2009). 42, 339-341.
;
_computing_publication_material
;
O. V. Dolomanov, L. J. Bourhis, R. J. Gildea, J. A. K. Howard and H. Puschmann,
OLEX2: a complete structure solution, refinement and analysis program.
J. Appl. Cryst. (2009). 42, 339-341.
;
_computing_structure_refinement 'SHELXL97 (Sheldrick, 1997)'
_computing_structure_solution 'SHELXS97 (Sheldrick, 1997)'
_diffrn_ambient_temperature 100(2)
_diffrn_measured_fraction_theta_full 0.998
_diffrn_measured_fraction_theta_max 0.998
_diffrn_measurement_device_type 'Bruker SMART APEX CCD diffractometer'
_diffrn_measurement_method 'omega scans'
_diffrn_radiation_monochromator graphite
_diffrn_radiation_type MoK\a
_diffrn_radiation_wavelength 0.71073
_diffrn_reflns_av_R_equivalents 0.0466
_diffrn_reflns_av_unetI/netI 0.0518
_diffrn_reflns_limit_h_max 20
_diffrn_reflns_limit_h_min -20
_diffrn_reflns_limit_k_max 28
_diffrn_reflns_limit_k_min -28
_diffrn_reflns_limit_l_max 10
_diffrn_reflns_limit_l_min -10
_diffrn_reflns_number 19727
_diffrn_reflns_theta_full 27.61
_diffrn_reflns_theta_max 27.61
_diffrn_reflns_theta_min 1.63
_diffrn_source 'sealed tube'
_diffrn_source_current 38.0
_diffrn_source_power 1.786
_diffrn_source_target Mo
_diffrn_source_voltage 47.0
_exptl_absorpt_coefficient_mu 0.305
_exptl_absorpt_correction_type none
_exptl_crystal_colour colorless
_exptl_crystal_density_diffrn 1.569
_exptl_crystal_density_method 'not measured'
_exptl_crystal_description irregular
_exptl_crystal_F_000 1336
_exptl_crystal_size_max 0.3
_exptl_crystal_size_mid 0.26
_exptl_crystal_size_min 0.2
_refine_diff_density_max 0.562
_refine_diff_density_min -0.255
_refine_diff_density_rms 0.068
_refine_ls_abs_structure_details 'Flack H D (1983), Acta Cryst. A39, 876-881'
_refine_ls_abs_structure_Flack -0.01(3)
_refine_ls_extinction_method none
_refine_ls_goodness_of_fit_ref 1.005
_refine_ls_hydrogen_treatment mixed
_refine_ls_matrix_type full
_refine_ls_number_parameters 430
_refine_ls_number_reflns 6349
_refine_ls_number_restraints 7
_refine_ls_restrained_S_all 1.005
_refine_ls_R_factor_all 0.0488
_refine_ls_R_factor_gt 0.0438
_refine_ls_shift/su_max 0.000
_refine_ls_shift/su_mean 0.000
_refine_ls_structure_factor_coef Fsqd
_refine_ls_weighting_details 'calc w=1/[\s^2^(Fo^2^)+(0.0542P)^2^+0.0000P] where P=(Fo^2^+2Fc^2^)/3'
_refine_ls_weighting_scheme calc
_refine_ls_wR_factor_gt 0.0971
_refine_ls_wR_factor_ref 0.0995
_reflns_number_gt 5728
_reflns_number_total 6349
_reflns_threshold_expression >2sigma(I)
_cod_data_source_file ic501581c_si_002.cif
_cod_data_source_block 2
_cod_depositor_comments 'Adding full bibliography for 4340945--4340952.cif.'
_cod_original_cell_volume 2729.6(11)
_cod_database_code 4340946

loop_
_space_group_symop_id
_space_group_symop_operation_xyz
1 'x, y, z'
2 '-x, y, -z'
3 'x+1/2, y+1/2, z'
4 '-x+1/2, y+1/2, -z'

loop_
_atom_site_label
_atom_site_type_symbol
_atom_site_fract_x
_atom_site_fract_y
_atom_site_fract_z
_atom_site_U_iso_or_equiv
_atom_site_adp_type
_atom_site_occupancy
_atom_site_symmetry_multiplicity
_atom_site_calc_flag
_atom_site_refinement_flags
Ca1 Ca 0.5000 0.28425(3) 0.0000 0.01395(15) Uani 1 2 d S
Ca2 Ca 0.5000 0.31242(3) 0.5000 0.01439(15) Uani 1 2 d S
O1 O 0.83857(11) 0.27774(8) 0.4654(2) 0.0280(4) Uani 1 1 d .
O2 O 0.68985(11) 0.09889(9) 0.4221(2) 0.0274(4) Uani 1 1 d .
O3 O 0.62359(12) 0.21788(8) 0.0141(2) 0.0208(4) Uani 1 1 d .
H3 H 0.6601(18) 0.2240(14) -0.041(4) 0.025(5) Uiso 1 1 d .
O4 O 0.54902(11) 0.24873(8) 0.2869(2) 0.0194(4) Uani 1 1 d .
O5 O 0.63125(12) 0.24050(8) 0.5425(2) 0.0202(4) Uani 1 1 d .
O6 O 0.31004(13) 0.52710(11) 0.0766(3) 0.0405(6) Uani 1 1 d .
O7 O 0.19011(14) 0.33736(9) 0.0324(3) 0.0327(5) Uani 1 1 d .
O8 O 0.37615(12) 0.38385(8) 0.4807(2) 0.0201(4) Uani 1 1 d .
H8 H 0.3538(19) 0.3860(13) 0.562(4) 0.025(5) Uiso 1 1 d .
O9 O 0.37892(12) 0.36574(9) -0.0428(2) 0.0227(4) Uani 1 1 d .
O10 O 0.44692(12) 0.34400(9) 0.2145(2) 0.0252(4) Uani 1 1 d .
N1 N 0.76823(13) 0.18579(10) 0.4293(3) 0.0177(4) Uani 1 1 d .
N2 N 0.24759(14) 0.43216(10) 0.0631(3) 0.0219(5) Uani 1 1 d .
C1 C 0.83859(17) 0.22390(12) 0.5006(3) 0.0209(5) Uani 1 1 d .
C2 C 0.91364(17) 0.19448(12) 0.6188(3) 0.0202(5) Uani 1 1 d .
C3 C 0.91127(17) 0.13225(12) 0.6550(3) 0.0192(6) Uani 1 1 d .
C4 C 0.83567(17) 0.09620(13) 0.5879(3) 0.0201(5) Uani 1 1 d .
C5 C 0.75897(17) 0.12531(12) 0.4759(3) 0.0194(5) Uani 1 1 d .
C6 C 0.98637(18) 0.22913(13) 0.6891(4) 0.0261(6) Uani 1 1 d .
H6 H 0.9878 0.2711 0.6614 0.031 Uiso 1 1 calc R
C7 C 1.05821(18) 0.20288(14) 0.8012(4) 0.0276(6) Uani 1 1 d .
H7 H 1.1068 0.2275 0.8544 0.033 Uiso 1 1 calc R
C8 C 1.05834(18) 0.14139(13) 0.8343(4) 0.0251(6) Uani 1 1 d .
H8A H 1.1085 0.1236 0.9067 0.030 Uiso 1 1 calc R
C9 C 0.98534(17) 0.10422(13) 0.7628(3) 0.0212(6) Uani 1 1 d .
C10 C 0.98150(18) 0.04178(13) 0.7975(4) 0.0255(6) Uani 1 1 d .
H10 H 1.0312 0.0225 0.8675 0.031 Uiso 1 1 calc R
C11 C 0.90792(19) 0.00826(13) 0.7326(4) 0.0287(7) Uani 1 1 d .
H11 H 0.9067 -0.0340 0.7577 0.034 Uiso 1 1 calc R
C12 C 0.83368(17) 0.03608(13) 0.6286(3) 0.0246(6) Uani 1 1 d .
H12 H 0.7819 0.0128 0.5865 0.030 Uiso 1 1 calc R
C13 C 0.69453(15) 0.21406(11) 0.3079(3) 0.0166(5) Uani 1 1 d .
H13 H 0.7190 0.2524 0.2708 0.020 Uiso 1 1 calc R
C14 C 0.66048(15) 0.17717(11) 0.1492(3) 0.0176(5) Uani 1 1 d .
H14A H 0.7094 0.1536 0.1216 0.021 Uiso 1 1 calc R
H14B H 0.6148 0.1481 0.1665 0.021 Uiso 1 1 calc R
C15 C 0.62016(16) 0.23445(11) 0.3882(3) 0.0156(5) Uani 1 1 d .
C16 C 0.24767(18) 0.49426(13) 0.0168(4) 0.0248(6) Uani 1 1 d .
C17 C 0.16802(16) 0.51668(13) -0.1008(3) 0.0208(6) Uani 1 1 d .
C18 C 0.09585(17) 0.47832(12) -0.1568(3) 0.0176(5) Uani 1 1 d .
C19 C 0.10027(17) 0.41597(13) -0.1153(4) 0.0232(6) Uani 1 1 d .
C20 C 0.18100(18) 0.39144(12) -0.0035(3) 0.0243(6) Uani 1 1 d .
C21 C 0.16531(19) 0.57702(12) -0.1520(3) 0.0239(6) Uani 1 1 d .
H21 H 0.2162 0.6021 -0.1193 0.029 Uiso 1 1 calc R
C22 C 0.08769(19) 0.60097(14) -0.2517(3) 0.0266(6) Uani 1 1 d .
H22 H 0.0854 0.6425 -0.2852 0.032 Uiso 1 1 calc R
C23 C 0.01473(18) 0.56457(13) -0.3013(3) 0.0246(6) Uani 1 1 d .
H23 H -0.0387 0.5819 -0.3637 0.029 Uiso 1 1 calc R
C24 C 0.01737(17) 0.50178(13) -0.2613(3) 0.0207(6) Uani 1 1 d .
C25 C -0.05368(18) 0.46194(14) -0.3214(4) 0.0281(7) Uani 1 1 d .
H25 H -0.1066 0.4771 -0.3917 0.034 Uiso 1 1 calc R
C26 C -0.0470(2) 0.40158(14) -0.2792(4) 0.0317(7) Uani 1 1 d .
H26 H -0.0953 0.3751 -0.3211 0.038 Uiso 1 1 calc R
C27 C 0.02959(19) 0.37840(13) -0.1757(4) 0.0289(7) Uani 1 1 d .
H27 H 0.0330 0.3364 -0.1467 0.035 Uiso 1 1 calc R
C28 C 0.32674(16) 0.41054(13) 0.1869(3) 0.0243(6) Uani 1 1 d .
H28 H 0.3620 0.4479 0.2281 0.029 Uiso 1 1 calc R
C29 C 0.30185(17) 0.38313(14) 0.3372(3) 0.0291(6) Uani 1 1 d .
H29A H 0.2524 0.4065 0.3633 0.035 Uiso 1 1 calc R
H29B H 0.2819 0.3406 0.3120 0.035 Uiso 1 1 calc R
C30 C 0.38658(16) 0.37004(12) 0.1113(3) 0.0169(5) Uani 1 1 d .
O11 O 0.74160(12) 0.38636(9) 0.3251(3) 0.0239(4) Uani 1 1 d D
H11A H 0.7794(16) 0.3562(11) 0.358(4) 0.031(9) Uiso 1 1 d D
H11B H 0.710(2) 0.3778(18) 0.220(3) 0.053(11) Uiso 1 1 d D
O12 O 0.25191(12) 0.22113(9) 0.1612(2) 0.0216(4) Uani 1 1 d D
H12A H 0.226(2) 0.2566(11) 0.127(4) 0.055(11) Uiso 1 1 d D
H12B H 0.2839(17) 0.2265(14) 0.262(2) 0.027(8) Uiso 1 1 d D

loop_
_atom_site_aniso_label
_atom_site_aniso_U_11
_atom_site_aniso_U_22
_atom_site_aniso_U_33
_atom_site_aniso_U_23
_atom_site_aniso_U_13
_atom_site_aniso_U_12
Ca1 0.0108(3) 0.0180(3) 0.0123(3) 0.000 0.0012(3) 0.000
Ca2 0.0104(3) 0.0176(3) 0.0146(4) 0.000 0.0016(3) 0.000
O1 0.0238(10) 0.0189(10) 0.0349(11) -0.0018(8) -0.0061(8) 0.0028(8)
O2 0.0152(9) 0.0307(11) 0.0312(11) 0.0074(9) -0.0048(8) -0.0074(8)
O3 0.0190(10) 0.0274(10) 0.0166(10) 0.0030(8) 0.0053(8) 0.0057(8)
O4 0.0147(9) 0.0267(10) 0.0158(9) 0.0025(7) 0.0018(7) 0.0074(7)
O5 0.0188(10) 0.0259(10) 0.0145(9) -0.0015(8) 0.0007(7) 0.0056(7)
O6 0.0236(11) 0.0498(14) 0.0409(13) 0.0097(11) -0.0071(9) -0.0116(10)
O7 0.0409(12) 0.0214(10) 0.0290(11) -0.0029(8) -0.0056(9) 0.0072(9)
O8 0.0174(10) 0.0265(10) 0.0152(10) -0.0020(8) 0.0015(8) 0.0038(8)
O9 0.0209(10) 0.0291(10) 0.0172(10) -0.0002(8) 0.0028(8) 0.0068(8)
O10 0.0241(10) 0.0326(11) 0.0183(10) 0.0025(8) 0.0039(8) 0.0146(9)
N1 0.0104(10) 0.0207(11) 0.0202(11) -0.0009(9) -0.0004(8) 0.0042(8)
N2 0.0141(10) 0.0303(13) 0.0188(11) -0.0042(9) -0.0013(9) 0.0069(9)
C1 0.0174(13) 0.0229(13) 0.0211(13) -0.0038(10) 0.0018(10) 0.0040(10)
C2 0.0168(13) 0.0234(13) 0.0178(13) 0.0000(10) -0.0014(10) 0.0054(10)
C3 0.0133(13) 0.0233(13) 0.0194(14) -0.0061(10) 0.0004(10) 0.0027(10)
C4 0.0168(13) 0.0270(13) 0.0148(12) -0.0016(10) 0.0004(10) 0.0030(11)
C5 0.0112(12) 0.0273(14) 0.0183(13) -0.0004(10) 0.0004(10) 0.0009(10)
C6 0.0222(14) 0.0256(15) 0.0272(15) -0.0012(12) -0.0009(11) -0.0022(11)
C7 0.0166(13) 0.0339(16) 0.0267(15) -0.0038(12) -0.0065(11) -0.0041(12)
C8 0.0117(13) 0.0307(16) 0.0285(16) -0.0003(12) -0.0046(11) 0.0036(11)
C9 0.0148(13) 0.0258(14) 0.0218(15) -0.0017(11) 0.0016(11) 0.0036(11)
C10 0.0203(14) 0.0294(15) 0.0234(15) -0.0013(12) -0.0016(11) 0.0093(12)
C11 0.0304(16) 0.0193(14) 0.0325(17) 0.0024(11) -0.0009(13) 0.0033(11)
C12 0.0182(14) 0.0252(14) 0.0261(15) -0.0003(11) -0.0035(11) -0.0036(11)
C13 0.0106(11) 0.0218(13) 0.0172(12) -0.0012(9) 0.0026(9) 0.0037(9)
C14 0.0192(12) 0.0172(12) 0.0152(11) -0.0014(9) 0.0014(9) 0.0065(10)
C15 0.0131(12) 0.0125(12) 0.0209(14) 0.0004(10) 0.0033(10) 0.0003(9)
C16 0.0210(13) 0.0312(15) 0.0225(14) 0.0001(11) 0.0058(11) 0.0002(12)
C17 0.0130(12) 0.0298(14) 0.0190(14) -0.0033(10) 0.0026(10) 0.0020(10)
C18 0.0153(12) 0.0203(13) 0.0170(13) -0.0003(10) 0.0031(10) 0.0035(10)
C19 0.0198(13) 0.0252(14) 0.0230(14) -0.0052(11) 0.0019(11) 0.0015(11)
C20 0.0289(15) 0.0222(13) 0.0207(14) -0.0006(11) 0.0035(11) 0.0097(11)
C21 0.0279(15) 0.0224(14) 0.0220(14) -0.0050(11) 0.0067(12) -0.0060(11)
C22 0.0337(16) 0.0242(14) 0.0212(14) 0.0005(11) 0.0050(12) 0.0039(12)
C23 0.0225(14) 0.0266(14) 0.0225(15) 0.0046(11) 0.0011(12) 0.0099(11)
C24 0.0149(13) 0.0279(14) 0.0177(15) -0.0007(11) 0.0006(10) 0.0065(11)
C25 0.0166(14) 0.0417(18) 0.0236(15) 0.0025(13) -0.0004(12) 0.0028(12)
C26 0.0273(16) 0.0319(16) 0.0314(17) -0.0047(12) -0.0025(13) -0.0109(13)
C27 0.0339(16) 0.0185(14) 0.0289(16) -0.0025(11) -0.0039(13) -0.0004(12)
C28 0.0159(12) 0.0348(15) 0.0199(13) -0.0014(11) -0.0010(10) 0.0093(11)
C29 0.0198(13) 0.0408(17) 0.0260(14) 0.0007(12) 0.0039(11) 0.0055(12)
C30 0.0155(12) 0.0173(12) 0.0180(13) 0.0018(10) 0.0040(10) -0.0009(10)
O11 0.0190(10) 0.0274(10) 0.0239(11) -0.0023(8) 0.0020(8) 0.0004(8)
O12 0.0197(10) 0.0234(10) 0.0201(10) -0.0004(8) 0.0011(8) 0.0027(8)

loop_
_atom_type_symbol
_atom_type_description
_atom_type_scat_dispersion_real
_atom_type_scat_dispersion_imag
_atom_type_scat_source
C C 0.0033 0.0016 'International Tables Vol C Tables 4.2.6.8 and 6.1.1.4'
H H 0.0000 0.0000 'International Tables Vol C Tables 4.2.6.8 and 6.1.1.4'
Ca Ca 0.2262 0.3064 'International Tables Vol C Tables 4.2.6.8 and 6.1.1.4'
N N 0.0061 0.0033 'International Tables Vol C Tables 4.2.6.8 and 6.1.1.4'
O O 0.0106 0.0060 'International Tables Vol C Tables 4.2.6.8 and 6.1.1.4'

loop_
_geom_angle_atom_site_label_1
_geom_angle_atom_site_label_2
_geom_angle_atom_site_label_3
_geom_angle
_geom_angle_site_symmetry_1
_geom_angle_site_symmetry_3
Ca2 Ca1 Ca2 162.90(2) 1_554 .
O3 Ca1 Ca2 87.34(4) 2_655 .
O3 Ca1 Ca2 103.12(5) . .
O3 Ca1 Ca2 103.12(5) 2_655 1_554
O3 Ca1 Ca2 87.34(4) . 1_554
O3 Ca1 O3 105.19(10) . 2_655
O3 Ca1 O4 85.44(6) . 2_655
O3 Ca1 O4 71.96(6) . .
O3 Ca1 O4 71.96(6) 2_655 2_655
O3 Ca1 O4 85.44(6) 2_655 .
O3 Ca1 O9 81.86(7) . 2_655
O3 Ca1 O9 171.24(7) 2_655 2_655
O3 Ca1 O9 171.24(7) . .
O3 Ca1 O9 81.86(7) 2_655 .
O3 Ca1 O10 132.99(6) . .
O3 Ca1 O10 87.60(7) 2_655 .
O3 Ca1 O10 132.99(6) 2_655 2_655
O3 Ca1 O10 87.60(7) . 2_655
O3 Ca1 C30 82.28(7) 2_655 .
O3 Ca1 C30 158.42(7) 2_655 2_655
O3 Ca1 C30 158.42(7) . .
O3 Ca1 C30 82.27(7) . 2_655
O4 Ca1 Ca2 32.96(4) . .
O4 Ca1 Ca2 159.11(4) 2_655 .
O4 Ca1 Ca2 32.96(4) 2_655 1_554
O4 Ca1 Ca2 159.11(4) . 1_554
O4 Ca1 O4 142.64(9) 2_655 .
O4 Ca1 O9 91.97(6) 2_655 .
O4 Ca1 O9 114.33(6) . .
O4 Ca1 O9 114.33(6) 2_655 2_655
O4 Ca1 O9 91.97(6) . 2_655
O4 Ca1 O10 64.08(6) . .
O4 Ca1 O10 140.76(5) 2_655 .
O4 Ca1 O10 140.76(5) . 2_655
O4 Ca1 O10 64.08(6) 2_655 2_655
O4 Ca1 C30 88.81(6) 2_655 2_655
O4 Ca1 C30 116.12(6) . 2_655
O4 Ca1 C30 116.12(6) 2_655 .
O4 Ca1 C30 88.81(6) . .
O9 Ca1 Ca2 82.13(4) 2_655 1_554
O9 Ca1 Ca2 82.13(4) . .
O9 Ca1 Ca2 85.97(4) . 1_554
O9 Ca1 Ca2 85.97(4) 2_655 .
O9 Ca1 O9 91.63(9) 2_655 .
O9 Ca1 C30 25.73(6) . .
O9 Ca1 C30 89.31(7) 2_655 .
O9 Ca1 C30 89.31(7) . 2_655
O9 Ca1 C30 25.74(6) 2_655 2_655
O10 Ca1 Ca2 134.34(5) . 1_554
O10 Ca1 Ca2 31.18(4) 2_655 1_554
O10 Ca1 Ca2 31.18(4) . .
O10 Ca1 Ca2 134.34(5) 2_655 .
O10 Ca1 O9 51.29(6) 2_655 2_655
O10 Ca1 O9 51.29(6) . .
O10 Ca1 O9 83.75(7) . 2_655
O10 Ca1 O9 83.75(7) 2_655 .
O10 Ca1 O10 116.43(9) 2_655 .
O10 Ca1 C30 25.68(6) 2_655 2_655
O10 Ca1 C30 102.20(7) . 2_655
O10 Ca1 C30 25.68(6) . .
O10 Ca1 C30 102.20(7) 2_655 .
C30 Ca1 Ca2 111.02(5) . 1_554
C30 Ca1 Ca2 56.40(5) 2_655 1_554
C30 Ca1 Ca2 111.02(5) 2_655 .
C30 Ca1 Ca2 56.40(5) . .
C30 Ca1 C30 98.19(10) 2_655 .
Ca1 Ca2 Ca1 162.90(2) 1_556 .
O4 Ca2 Ca1 132.94(5) . 1_556
O4 Ca2 Ca1 32.03(4) 2_656 1_556
O4 Ca2 Ca1 32.03(4) . .
O4 Ca2 Ca1 132.94(5) 2_656 .
O4 Ca2 O4 111.90(9) 2_656 .
O4 Ca2 O5 51.78(6) . .
O4 Ca2 O5 85.65(6) 2_656 .
O4 Ca2 O5 51.78(6) 2_656 2_656
O4 Ca2 O5 85.65(6) . 2_656
O4 Ca2 C15 26.35(6) 2_656 2_656
O4 Ca2 C15 102.85(7) . 2_656
O4 Ca2 C15 102.85(7) 2_656 .
O4 Ca2 C15 26.35(6) . .
O5 Ca2 Ca1 81.90(4) 2_656 1_556
O5 Ca2 Ca1 87.51(4) . 1_556
O5 Ca2 Ca1 87.50(4) 2_656 .
O5 Ca2 Ca1 81.90(4) . .
O5 Ca2 O5 103.33(9) 2_656 .
O5 Ca2 C15 26.02(6) . .
O5 Ca2 C15 26.02(6) 2_656 2_656
O5 Ca2 C15 98.76(7) 2_656 .
O5 Ca2 C15 98.76(7) . 2_656
O8 Ca2 Ca1 102.16(4) 2_656 1_556
O8 Ca2 Ca1 88.77(5) 2_656 .
O8 Ca2 Ca1 102.16(4) . .
O8 Ca2 Ca1 88.77(5) . 1_556
O8 Ca2 O4 132.39(6) 2_656 2_656
O8 Ca2 O4 92.18(6) . 2_656
O8 Ca2 O4 132.39(6) . .
O8 Ca2 O4 92.18(6) 2_656 .
O8 Ca2 O5 77.97(6) 2_656 .
O8 Ca2 O5 175.83(6) 2_656 2_656
O8 Ca2 O5 175.83(6) . .
O8 Ca2 O5 77.97(6) . 2_656
O8 Ca2 O8 101.01(9) 2_656 .
O8 Ca2 C15 158.08(7) . .
O8 Ca2 C15 80.65(7) 2_656 .
O8 Ca2 C15 80.65(7) . 2_656
O8 Ca2 C15 158.08(7) 2_656 2_656
O10 Ca2 Ca1 158.41(4) 2_656 .
O10 Ca2 Ca1 32.43(4) . .
O10 Ca2 Ca1 158.41(4) . 1_556
O10 Ca2 Ca1 32.43(4) 2_656 1_556
O10 Ca2 O4 139.02(6) 2_656 .
O10 Ca2 O4 64.41(6) . .
O10 Ca2 O4 139.02(6) . 2_656
O10 Ca2 O4 64.40(6) 2_656 2_656
O10 Ca2 O5 113.40(6) . .
O10 Ca2 O5 87.74(6) . 2_656
O10 Ca2 O5 113.40(6) 2_656 2_656
O10 Ca2 O5 87.74(6) 2_656 .
O10 Ca2 O8 70.50(6) . .
O10 Ca2 O8 70.50(6) 2_656 2_656
O10 Ca2 O8 88.11(7) 2_656 .
O10 Ca2 O8 88.11(7) . 2_656
O10 Ca2 O10 146.48(10) 2_656 .
O10 Ca2 C15 112.68(7) . 2_656
O10 Ca2 C15 112.68(7) 2_656 .
O10 Ca2 C15 87.79(7) 2_656 2_656
O10 Ca2 C15 87.79(7) . .
C15 Ca2 Ca1 112.42(5) . 1_556
C15 Ca2 Ca1 55.92(5) 2_656 1_556
C15 Ca2 Ca1 55.92(5) . .
C15 Ca2 Ca1 112.42(5) 2_656 .
C15 Ca2 C15 106.02(10) . 2_656
Ca1 O3 H3 122(2) . .
C14 O3 Ca1 126.01(14) . .
C14 O3 H3 109(2) . .
Ca1 O4 Ca2 115.01(7) . .
C15 O4 Ca1 138.54(16) . .
C15 O4 Ca2 92.37(14) . .
C15 O5 Ca2 90.51(14) . .
Ca2 O8 H8 117(2) . .
C29 O8 Ca2 120.82(15) . .
C29 O8 H8 105(2) . .
C30 O9 Ca1 91.11(15) . .
Ca2 O10 Ca1 116.39(7) . .
C30 O10 Ca1 94.67(16) . .
C30 O10 Ca2 146.08(17) . .
C1 N1 C5 125.1(2) . .
C1 N1 C13 116.5(2) . .
C5 N1 C13 118.1(2) . .
C16 N2 C28 116.1(2) . .
C20 N2 C16 124.2(2) . .
C20 N2 C28 119.6(2) . .
O1 C1 N1 121.7(2) . .
O1 C1 C2 122.3(2) . .
N1 C1 C2 116.0(2) . .
C3 C2 C1 120.5(2) . .
C6 C2 C1 118.9(2) . .
C6 C2 C3 120.6(2) . .
C2 C3 C4 121.4(2) . .
C2 C3 C9 119.8(2) . .
C4 C3 C9 118.8(3) . .
C3 C4 C5 118.8(3) . .
C12 C4 C3 120.5(2) . .
C12 C4 C5 120.7(2) . .
O2 C5 N1 119.5(2) . .
O2 C5 C4 123.0(2) . .
N1 C5 C4 117.5(2) . .
C2 C6 H6 119.8 . .
C2 C6 C7 120.4(3) . .
C7 C6 H6 119.8 . .
C6 C7 H7 120.1 . .
C8 C7 C6 119.9(3) . .
C8 C7 H7 120.1 . .
C7 C8 H8A 119.4 . .
C7 C8 C9 121.3(3) . .
C9 C8 H8A 119.4 . .
C8 C9 C3 118.0(3) . .
C10 C9 C3 118.8(2) . .
C10 C9 C8 123.2(2) . .
C9 C10 H10 119.4 . .
C11 C10 C9 121.3(3) . .
C11 C10 H10 119.4 . .
C10 C11 H11 119.9 . .
C10 C11 C12 120.2(3) . .
C12 C11 H11 119.9 . .
C4 C12 C11 120.4(3) . .
C4 C12 H12 119.8 . .
C11 C12 H12 119.8 . .
N1 C13 H13 105.5 . .
N1 C13 C14 114.79(19) . .
N1 C13 C15 112.4(2) . .
C14 C13 H13 105.5 . .
C14 C13 C15 112.1(2) . .
C15 C13 H13 105.5 . .
O3 C14 C13 109.25(19) . .
O3 C14 H14A 109.8 . .
O3 C14 H14B 109.8 . .
C13 C14 H14A 109.8 . .
C13 C14 H14B 109.8 . .
H14A C14 H14B 108.3 . .
O4 C15 Ca2 61.29(12) . .
O4 C15 C13 115.2(2) . .
O5 C15 Ca2 63.48(12) . .
O5 C15 O4 122.5(2) . .
O5 C15 C13 122.0(2) . .
C13 C15 Ca2 159.87(16) . .
O6 C16 N2 120.7(3) . .
O6 C16 C17 122.8(3) . .
N2 C16 C17 116.5(2) . .
C18 C17 C16 120.6(3) . .
C21 C17 C16 118.7(2) . .
C21 C17 C18 120.7(2) . .
C17 C18 C19 121.0(2) . .
C17 C18 C24 119.9(2) . .
C19 C18 C24 119.1(2) . .
C18 C19 C20 119.4(2) . .
C27 C19 C18 120.3(3) . .
C27 C19 C20 120.2(3) . .
O7 C20 N2 119.8(2) . .
O7 C20 C19 122.5(3) . .
N2 C20 C19 117.7(2) . .
C17 C21 H21 120.1 . .
C17 C21 C22 119.9(3) . .
C22 C21 H21 120.1 . .
C21 C22 H22 120.0 . .
C23 C22 C21 120.1(3) . .
C23 C22 H22 120.0 . .
C22 C23 H23 119.3 . .
C22 C23 C24 121.3(3) . .
C24 C23 H23 119.3 . .
C23 C24 C18 117.9(2) . .
C25 C24 C18 119.1(3) . .
C25 C24 C23 123.0(2) . .
C24 C25 H25 119.8 . .
C26 C25 C24 120.3(3) . .
C26 C25 H25 119.8 . .
C25 C26 H26 119.6 . .
C25 C26 C27 120.8(3) . .
C27 C26 H26 119.6 . .
C19 C27 C26 120.3(3) . .
C19 C27 H27 119.8 . .
C26 C27 H27 119.8 . .
N2 C28 H28 106.0 . .
N2 C28 C29 111.0(2) . .
N2 C28 C30 113.5(2) . .
C29 C28 H28 106.0 . .
C29 C28 C30 113.7(2) . .
C30 C28 H28 106.0 . .
O8 C29 C28 110.8(2) . .
O8 C29 H29A 109.5 . .
O8 C29 H29B 109.5 . .
C28 C29 H29A 109.5 . .
C28 C29 H29B 109.5 . .
H29A C29 H29B 108.1 . .
O9 C30 Ca1 63.15(13) . .
O9 C30 O10 122.3(2) . .
O9 C30 C28 122.4(2) . .
O10 C30 Ca1 59.65(13) . .
O10 C30 C28 115.2(2) . .
C28 C30 Ca1 173.45(18) . .
H11A O11 H11B 108(3) . .
H12A O12 H12B 107(3) . .

loop_
_geom_bond_atom_site_label_1
_geom_bond_atom_site_label_2
_geom_bond_distance
_geom_bond_site_symmetry_2
Ca1 O3 2.3952(19) 2_655
Ca1 O3 2.3951(19) .
Ca1 O4 2.4309(18) .
Ca1 O4 2.4309(18) 2_655
Ca1 O9 2.5626(18) 2_655
Ca1 O9 2.5626(18) .
Ca1 O10 2.4863(19) 2_655
Ca1 O10 2.4863(19) .
Ca1 C30 2.872(3) 2_655
Ca1 C30 2.872(3) .
Ca2 O4 2.4933(18) .
Ca2 O4 2.4933(18) 2_656
Ca2 O5 2.5416(18) .
Ca2 O5 2.5416(18) 2_656
Ca2 O8 2.4617(19) 2_656
Ca2 O8 2.4617(19) .
Ca2 O10 2.4005(19) 2_656
Ca2 O10 2.4005(19) .
Ca2 C15 2.840(2) .
Ca2 C15 2.841(2) 2_656
O1 C1 1.215(3) .
O2 C5 1.213(3) .
O3 H3 0.82(3) .
O3 C14 1.436(3) .
O4 C15 1.262(3) .
O5 C15 1.246(3) .
O6 C16 1.218(3) .
O7 C20 1.222(3) .
O8 H8 0.82(3) .
O8 C29 1.448(3) .
O9 C30 1.247(3) .
O10 C30 1.249(3) .
N1 C1 1.395(3) .
N1 C5 1.396(3) .
N1 C13 1.472(3) .
N2 C16 1.414(4) .
N2 C20 1.382(3) .
N2 C28 1.483(3) .
C1 C2 1.483(4) .
C2 C3 1.399(4) .
C2 C6 1.375(4) .
C3 C4 1.420(4) .
C3 C9 1.421(4) .
C4 C5 1.474(4) .
C4 C12 1.361(4) .
C6 H6 0.9500 .
C6 C7 1.398(4) .
C7 H7 0.9500 .
C7 C8 1.375(4) .
C8 H8A 0.9500 .
C8 C9 1.412(4) .
C9 C10 1.402(4) .
C10 H10 0.9500 .
C10 C11 1.362(4) .
C11 H11 0.9500 .
C11 C12 1.408(4) .
C12 H12 0.9500 .
C13 H13 1.0000 .
C13 C14 1.521(3) .
C13 C15 1.527(3) .
C14 H14A 0.9900 .
C14 H14B 0.9900 .
C16 C17 1.469(4) .
C17 C18 1.394(4) .
C17 C21 1.385(4) .
C18 C19 1.407(4) .
C18 C24 1.418(3) .
C19 C20 1.476(4) .
C19 C27 1.373(4) .
C21 H21 0.9500 .
C21 C22 1.396(4) .
C22 H22 0.9500 .
C22 C23 1.371(4) .
C23 H23 0.9500 .
C23 C24 1.413(4) .
C24 C25 1.407(4) .
C25 H25 0.9500 .
C25 C26 1.366(4) .
C26 H26 0.9500 .
C26 C27 1.391(4) .
C27 H27 0.9500 .
C28 H28 1.0000 .
C28 C29 1.502(4) .
C28 C30 1.520(3) .
C29 H29A 0.9900 .
C29 H29B 0.9900 .
O11 H11A 0.884(17) .
O11 H11B 0.904(17) .
O12 H12A 0.891(17) .
O12 H12B 0.871(16) .

loop_
_geom_hbond_atom_site_label_D
_geom_hbond_atom_site_label_H
_geom_hbond_atom_site_label_A
_geom_hbond_distance_DH
_geom_hbond_distance_HA
_geom_hbond_distance_DA
_geom_hbond_angle_DHA
_geom_hbond_site_symmetry_A
O3 H3 O12 0.82(3) 1.87(3) 2.672(3) 168(3) 2_655
O8 H8 O11 0.82(3) 1.93(3) 2.697(3) 156(3) 2_656
O11 H11A O1 0.884(17) 2.054(18) 2.911(3) 163(3) .
O11 H11B O9 0.904(17) 1.79(2) 2.662(3) 162(3) 2_655
O12 H12A O7 0.891(17) 1.962(19) 2.840(3) 168(3) .
O12 H12B O5 0.871(16) 1.852(17) 2.714(3) 169(3) 2_656

loop_
_geom_torsion_atom_site_label_1
_geom_torsion_atom_site_label_2
_geom_torsion_atom_site_label_3
_geom_torsion_atom_site_label_4
_geom_torsion
_geom_torsion_site_symmetry_1
_geom_torsion_site_symmetry_4
Ca1 Ca2 O4 Ca1 166.96(3) 1_556 .
Ca1 Ca2 O4 C15 147.88(18) . .
Ca1 Ca2 O4 C15 -45.16(16) 1_556 .
Ca1 Ca2 O5 C15 163.68(14) 1_556 .
Ca1 Ca2 O5 C15 -2.86(14) . .
Ca1 Ca2 O8 C29 -137.31(18) 1_556 .
Ca1 Ca2 O8 C29 29.43(18) . .
Ca1 Ca2 O10 Ca1 -150.04(9) 1_556 .
Ca1 Ca2 O10 C30 4.2(4) 1_556 .
Ca1 Ca2 O10 C30 154.3(4) . .
Ca1 Ca2 C15 O4 -19.91(12) . .
Ca1 Ca2 C15 O4 145.84(13) 1_556 .
Ca1 Ca2 C15 O5 176.58(16) . .
Ca1 Ca2 C15 O5 -17.68(15) 1_556 .
Ca1 Ca2 C15 C13 65.4(5) . .
Ca1 Ca2 C15 C13 -128.8(5) 1_556 .
Ca1 O3 C14 C13 -62.0(2) . .
Ca1 O4 C15 Ca2 133.3(2) . .
Ca1 O4 C15 O5 150.82(19) . .
Ca1 O4 C15 C13 -24.4(3) . .
Ca1 O9 C30 O10 8.1(3) . .
Ca1 O9 C30 C28 -175.9(2) . .
Ca1 O10 C30 O9 -8.3(3) . .
Ca1 O10 C30 C28 175.4(2) . .
Ca2 Ca1 Ca2 Ca1 180.0 1_554 1_556
Ca2 Ca1 Ca2 O4 -145.81(8) 1_554 .
Ca2 Ca1 Ca2 O4 155.98(6) 1_554 2_656
Ca2 Ca1 Ca2 O5 -127.74(4) 1_554 .
Ca2 Ca1 Ca2 O5 128.41(4) 1_554 2_656
Ca2 Ca1 Ca2 O8 51.28(5) 1_554 .
Ca2 Ca1 Ca2 O8 -49.72(5) 1_554 2_656
Ca2 Ca1 Ca2 O10 38.70(9) 1_554 .
Ca2 Ca1 Ca2 O10 -65.63(14) 1_554 2_656
Ca2 Ca1 Ca2 C15 -129.26(6) 1_554 .
Ca2 Ca1 Ca2 C15 136.07(5) 1_554 2_656
Ca2 Ca1 O3 C14 -168.61(18) 1_554 .
Ca2 Ca1 O3 C14 25.07(19) . .
Ca2 Ca1 O4 Ca2 152.39(8) 1_554 .
Ca2 Ca1 O4 C15 -126.6(3) . .
Ca2 Ca1 O4 C15 25.8(3) 1_554 .
Ca2 Ca1 O9 C30 -167.03(15) 1_554 .
Ca2 Ca1 O9 C30 0.67(14) . .
Ca2 Ca1 O10 Ca2 -165.11(4) 1_554 .
Ca2 Ca1 O10 C30 -165.9(2) . .
Ca2 Ca1 O10 C30 28.96(18) 1_554 .
Ca2 Ca1 C30 O9 13.88(16) 1_554 .
Ca2 Ca1 C30 O9 -179.21(17) . .
Ca2 Ca1 C30 O10 -158.22(14) 1_554 .
Ca2 Ca1 C30 O10 8.69(13) . .
Ca2 O4 C15 O5 17.5(2) . .
Ca2 O4 C15 C13 -157.71(18) . .
Ca2 O5 C15 O4 -17.2(2) . .
Ca2 O5 C15 C13 157.8(2) . .
Ca2 O8 C29 C28 -73.9(3) . .
Ca2 O10 C30 Ca1 -157.0(3) . .
Ca2 O10 C30 O9 -165.4(2) . .
Ca2 O10 C30 C28 18.4(5) . .
O1 C1 C2 C3 -179.6(3) . .
O1 C1 C2 C6 -1.0(4) . .
O3 Ca1 Ca2 Ca1 -53.44(5) . 1_556
O3 Ca1 Ca2 Ca1 51.54(5) 2_655 1_556
O3 Ca1 Ca2 O4 85.73(10) 2_655 .
O3 Ca1 Ca2 O4 -19.25(9) . .
O3 Ca1 Ca2 O4 -77.46(8) . 2_656
O3 Ca1 Ca2 O4 27.52(8) 2_655 2_656
O3 Ca1 Ca2 O5 -105.03(7) . 2_656
O3 Ca1 Ca2 O5 -0.05(6) 2_655 2_656
O3 Ca1 Ca2 O5 103.80(7) 2_655 .
O3 Ca1 Ca2 O5 -1.18(6) . .
O3 Ca1 Ca2 O8 -77.18(6) 2_655 .
O3 Ca1 Ca2 O8 177.84(8) . .
O3 Ca1 Ca2 O8 76.84(6) . 2_656
O3 Ca1 Ca2 O8 -178.18(8) 2_655 2_656
O3 Ca1 Ca2 O10 165.26(10) . .
O3 Ca1 Ca2 O10 -89.76(10) 2_655 .
O3 Ca1 Ca2 O10 165.91(15) 2_655 2_656
O3 Ca1 Ca2 O10 60.93(16) . 2_656
O3 Ca1 Ca2 C15 -97.37(7) . 2_656
O3 Ca1 Ca2 C15 7.61(7) 2_655 2_656
O3 Ca1 Ca2 C15 -2.70(8) . .
O3 Ca1 Ca2 C15 102.28(8) 2_655 .
O3 Ca1 O3 C14 -65.73(17) 2_655 .
O3 Ca1 O4 Ca2 -92.14(8) 2_655 .
O3 Ca1 O4 Ca2 160.26(9) . .
O3 Ca1 O4 C15 33.6(2) . .
O3 Ca1 O4 C15 141.2(2) 2_655 .
O3 Ca1 O9 C30 89.09(16) 2_655 .
O3 Ca1 O10 Ca2 88.82(9) 2_655 .
O3 Ca1 O10 Ca2 -19.81(14) . .
O3 Ca1 O10 C30 174.26(14) . .
O3 Ca1 O10 C30 -77.11(16) 2_655 .
O3 Ca1 C30 O9 160.64(18) . .
O3 Ca1 C30 O9 -87.27(15) 2_655 .
O3 Ca1 C30 O10 -11.5(3) . .
O3 Ca1 C30 O10 100.63(16) 2_655 .
O4 Ca1 Ca2 Ca1 59.03(14) 2_655 1_556
O4 Ca1 Ca2 Ca1 -34.19(8) . 1_556
O4 Ca1 Ca2 O4 93.2(2) 2_655 .
O4 Ca1 Ca2 O4 35.01(10) 2_655 2_656
O4 Ca1 Ca2 O4 -58.21(14) . 2_656
O4 Ca1 Ca2 O5 18.07(9) . .
O4 Ca1 Ca2 O5 7.44(14) 2_655 2_656
O4 Ca1 Ca2 O5 -85.78(9) . 2_656
O4 Ca1 Ca2 O5 111.29(14) 2_655 .
O4 Ca1 Ca2 O8 -69.69(15) 2_655 .
O4 Ca1 Ca2 O8 -170.69(14) 2_655 2_656
O4 Ca1 Ca2 O8 96.09(9) . 2_656
O4 Ca1 Ca2 O8 -162.91(9) . .
O4 Ca1 Ca2 O10 80.18(15) . 2_656
O4 Ca1 Ca2 O10 -82.27(15) 2_655 .
O4 Ca1 Ca2 O10 173.4(2) 2_655 2_656
O4 Ca1 Ca2 O10 -175.49(14) . .
O4 Ca1 Ca2 C15 16.55(10) . .
O4 Ca1 Ca2 C15 109.77(15) 2_655 .
O4 Ca1 Ca2 C15 -78.12(10) . 2_656
O4 Ca1 Ca2 C15 15.10(15) 2_655 2_656
O4 Ca1 O3 C14 -135.64(19) 2_655 .
O4 Ca1 O3 C14 14.19(17) . .
O4 Ca1 O4 Ca2 -144.09(8) 2_655 .
O4 Ca1 O4 C15 89.3(2) 2_655 .
O4 Ca1 O9 C30 160.55(15) 2_655 .
O4 Ca1 O9 C30 7.87(17) . .
O4 Ca1 O10 Ca2 2.73(8) . .
O4 Ca1 O10 Ca2 146.05(8) 2_655 .
O4 Ca1 O10 C30 -163.20(17) . .
O4 Ca1 O10 C30 -19.9(2) 2_655 .
O4 Ca1 C30 O9 -21.76(17) 2_655 .
O4 Ca1 C30 O9 -172.83(15) . .
O4 Ca1 C30 O10 15.07(15) . .
O4 Ca1 C30 O10 166.14(15) 2_655 .
O4 Ca2 O4 Ca1 137.89(9) 2_656 .
O4 Ca2 O4 C15 -74.24(13) 2_656 .
O4 Ca2 O5 C15 9.22(13) . .
O4 Ca2 O5 C15 131.64(15) 2_656 .
O4 Ca2 O8 C29 -105.45(18) 2_656 .
O4 Ca2 O8 C29 17.2(2) . .
O4 Ca2 O10 Ca1 -2.65(8) . .
O4 Ca2 O10 Ca1 -97.19(10) 2_656 .
O4 Ca2 O10 C30 57.1(4) 2_656 .
O4 Ca2 O10 C30 151.6(3) . .
O4 Ca2 C15 O4 113.67(15) 2_656 .
O4 Ca2 C15 O5 -49.85(15) 2_656 .
O4 Ca2 C15 O5 -163.5(2) . .
O4 Ca2 C15 C13 -161.0(5) 2_656 .
O4 Ca2 C15 C13 85.3(5) . .
O5 Ca2 O4 Ca1 -156.99(11) . .
O5 Ca2 O4 Ca1 92.26(8) 2_656 .
O5 Ca2 O4 C15 -9.12(13) . .
O5 Ca2 O4 C15 -119.87(14) 2_656 .
O5 Ca2 O5 C15 82.61(14) 2_656 .
O5 Ca2 O8 C29 -55.32(17) 2_656 .
O5 Ca2 O10 Ca1 -88.90(9) 2_656 .
O5 Ca2 O10 Ca1 14.65(11) . .
O5 Ca2 O10 C30 65.4(3) 2_656 .
O5 Ca2 O10 C30 168.9(3) . .
O5 Ca2 C15 O4 163.5(2) . .
O5 Ca2 C15 O4 61.03(14) 2_656 .
O5 Ca2 C15 O5 -102.48(15) 2_656 .
O5 Ca2 C15 C13 -111.1(5) . .
O5 Ca2 C15 C13 146.4(5) 2_656 .
O6 C16 C17 C18 -175.5(3) . .
O6 C16 C17 C21 3.2(4) . .
O8 Ca2 O4 Ca1 22.90(12) . .
O8 Ca2 O4 Ca1 -84.18(8) 2_656 .
O8 Ca2 O4 C15 170.77(13) . .
O8 Ca2 O4 C15 63.70(14) 2_656 .
O8 Ca2 O5 C15 -93.33(15) 2_656 .
O8 Ca2 O8 C29 120.55(19) 2_656 .
O8 Ca2 O10 Ca1 90.68(9) 2_656 .
O8 Ca2 O10 Ca1 -166.94(10) . .
O8 Ca2 O10 C30 -12.7(3) . .
O8 Ca2 O10 C30 -115.1(3) 2_656 .
O8 Ca2 C15 O4 -114.78(14) 2_656 .
O8 Ca2 C15 O4 -18.5(3) . .
O8 Ca2 C15 O5 81.70(15) 2_656 .
O8 Ca2 C15 O5 177.99(17) . .
O8 Ca2 C15 C13 66.8(6) . .
O8 Ca2 C15 C13 -29.4(5) 2_656 .
O9 Ca1 Ca2 Ca1 133.69(5) . 1_556
O9 Ca1 Ca2 Ca1 -134.10(5) 2_655 1_556
O9 Ca1 Ca2 O4 109.67(7) . 2_656
O9 Ca1 Ca2 O4 -158.13(7) 2_655 2_656
O9 Ca1 Ca2 O4 167.88(9) . .
O9 Ca1 Ca2 O4 -99.92(9) 2_655 .
O9 Ca1 Ca2 O5 174.30(7) 2_655 2_656
O9 Ca1 Ca2 O5 82.10(6) . 2_656
O9 Ca1 Ca2 O5 -174.05(7) . .
O9 Ca1 Ca2 O5 -81.85(6) 2_655 .
O9 Ca1 Ca2 O8 -96.03(7) . 2_656
O9 Ca1 Ca2 O8 -3.82(6) 2_655 2_656
O9 Ca1 Ca2 O8 97.18(7) 2_655 .
O9 Ca1 Ca2 O8 4.97(6) . .
O9 Ca1 Ca2 O10 -111.94(15) . 2_656
O9 Ca1 Ca2 O10 84.59(11) 2_655 .
O9 Ca1 Ca2 O10 -19.74(15) 2_655 2_656
O9 Ca1 Ca2 O10 -7.62(10) . .
O9 Ca1 Ca2 C15 -178.03(7) 2_655 2_656
O9 Ca1 Ca2 C15 -83.37(8) 2_655 .
O9 Ca1 Ca2 C15 89.76(7) . 2_656
O9 Ca1 Ca2 C15 -175.57(7) . .
O9 Ca1 O3 C14 108.96(19) 2_655 .
O9 Ca1 O4 Ca2 79.48(8) 2_655 .
O9 Ca1 O4 Ca2 -13.20(10) . .
O9 Ca1 O4 C15 -47.2(2) 2_655 .
O9 Ca1 O4 C15 -139.8(2) . .
O9 Ca1 O9 C30 -85.03(15) 2_655 .
O9 Ca1 O10 Ca2 -92.54(9) 2_655 .
O9 Ca1 O10 Ca2 170.31(12) . .
O9 Ca1 O10 C30 101.53(16) 2_655 .
O9 Ca1 O10 C30 4.38(15) . .
O9 Ca1 C30 O9 95.18(16) 2_655 .
O9 Ca1 C30 O10 -76.92(16) 2_655 .
O9 Ca1 C30 O10 -172.1(3) . .
O10 Ca1 Ca2 Ca1 -153.09(7) 2_655 1_556
O10 Ca1 Ca2 Ca1 141.30(9) . 1_556
O10 Ca1 Ca2 O4 -118.91(9) 2_655 .
O10 Ca1 Ca2 O4 -177.12(10) 2_655 2_656
O10 Ca1 Ca2 O4 117.28(9) . 2_656
O10 Ca1 Ca2 O4 175.49(14) . .
O10 Ca1 Ca2 O5 155.32(8) 2_655 2_656
O10 Ca1 Ca2 O5 89.71(10) . 2_656
O10 Ca1 Ca2 O5 -166.44(10) . .
O10 Ca1 Ca2 O5 -100.84(8) 2_655 .
O10 Ca1 Ca2 O8 -88.42(11) . 2_656
O10 Ca1 Ca2 O8 12.58(10) . .
O10 Ca1 Ca2 O8 -22.81(8) 2_655 2_656
O10 Ca1 Ca2 O8 78.19(8) 2_655 .
O10 Ca1 Ca2 O10 65.60(15) 2_655 .
O10 Ca1 Ca2 O10 -38.73(11) 2_655 2_656
O10 Ca1 Ca2 O10 -104.3(2) . 2_656
O10 Ca1 Ca2 C15 162.98(8) 2_655 2_656
O10 Ca1 Ca2 C15 -167.96(11) . .
O10 Ca1 Ca2 C15 -102.35(9) 2_655 .
O10 Ca1 Ca2 C15 97.38(11) . 2_656
O10 Ca1 O3 C14 160.18(18) 2_655 .
O10 Ca1 O3 C14 35.4(2) . .
O10 Ca1 O4 Ca2 98.20(10) 2_655 .
O10 Ca1 O4 Ca2 -2.59(8) . .
O10 Ca1 O4 C15 -28.4(3) 2_655 .
O10 Ca1 O4 C15 -129.2(2) . .
O10 Ca1 O9 C30 -135.80(15) 2_655 .
O10 Ca1 O9 C30 -4.38(14) . .
O10 Ca1 O10 Ca2 -133.34(10) 2_655 .
O10 Ca1 O10 C30 60.73(15) 2_655 .
O10 Ca1 C30 O9 45.16(16) 2_655 .
O10 Ca1 C30 O9 172.1(3) . .
O10 Ca1 C30 O10 -126.94(15) 2_655 .
O10 Ca2 O4 Ca1 2.68(8) . .
O10 Ca2 O4 Ca1 -146.43(8) 2_656 .
O10 Ca2 O4 C15 150.56(15) . .
O10 Ca2 O4 C15 1.45(19) 2_656 .
O10 Ca2 O5 C15 -10.74(16) . .
O10 Ca2 O5 C15 -163.87(15) 2_656 .
O10 Ca2 O8 C29 36.55(18) . .
O10 Ca2 O8 C29 -169.74(18) 2_656 .
O10 Ca2 O10 Ca1 139.79(9) 2_656 .
O10 Ca2 O10 C30 -66.0(3) 2_656 .
O10 Ca2 C15 O4 -178.97(14) 2_656 .
O10 Ca2 C15 O4 -26.34(13) . .
O10 Ca2 C15 O5 17.51(16) 2_656 .
O10 Ca2 C15 O5 170.15(15) . .
O10 Ca2 C15 C13 -93.6(5) 2_656 .
O10 Ca2 C15 C13 59.0(5) . .
N1 C1 C2 C3 -0.7(4) . .
N1 C1 C2 C6 177.9(2) . .
N1 C13 C14 O3 -151.97(19) . .
N1 C13 C15 Ca2 117.2(5) . .
N1 C13 C15 O4 -167.7(2) . .
N1 C13 C15 O5 17.0(3) . .
N2 C16 C17 C18 2.3(4) . .
N2 C16 C17 C21 -179.1(2) . .
N2 C28 C29 O8 -157.9(2) . .
N2 C28 C30 O9 13.5(4) . .
N2 C28 C30 O10 -170.2(2) . .
C1 N1 C5 O2 170.1(2) . .
C1 N1 C5 C4 -10.9(4) . .
C1 N1 C13 C14 135.1(2) . .
C1 N1 C13 C15 -95.2(3) . .
C1 C2 C3 C4 -3.5(4) . .
C1 C2 C3 C9 177.2(2) . .
C1 C2 C6 C7 179.9(3) . .
C2 C3 C4 C5 0.9(4) . .
C2 C3 C4 C12 -178.1(3) . .
C2 C3 C9 C8 2.0(4) . .
C2 C3 C9 C10 180.0(3) . .
C2 C6 C7 C8 3.6(4) . .
C3 C2 C6 C7 -1.5(4) . .
C3 C4 C5 O2 -175.1(3) . .
C3 C4 C5 N1 6.0(4) . .
C3 C4 C12 C11 -2.5(4) . .
C3 C9 C10 C11 -1.3(4) . .
C4 C3 C9 C8 -177.2(3) . .
C4 C3 C9 C10 0.7(4) . .
C5 N1 C1 O1 -172.9(2) . .
C5 N1 C1 C2 8.2(4) . .
C5 N1 C13 C14 -50.9(3) . .
C5 N1 C13 C15 78.9(3) . .
C5 C4 C12 C11 178.6(3) . .
C6 C2 C3 C4 177.9(3) . .
C6 C2 C3 C9 -1.3(4) . .
C6 C7 C8 C9 -2.8(5) . .
C7 C8 C9 C3 0.0(4) . .
C7 C8 C9 C10 -177.8(3) . .
C8 C9 C10 C11 176.5(3) . .
C9 C3 C4 C5 -179.9(2) . .
C9 C3 C4 C12 1.1(4) . .
C9 C10 C11 C12 0.0(5) . .
C10 C11 C12 C4 1.9(5) . .
C12 C4 C5 O2 3.9(4) . .
C12 C4 C5 N1 -175.1(2) . .
C13 N1 C1 O1 0.7(4) . .
C13 N1 C1 C2 -178.2(2) . .
C13 N1 C5 O2 -3.4(3) . .
C13 N1 C5 C4 175.6(2) . .
C14 C13 C15 Ca2 -111.7(5) . .
C14 C13 C15 O4 -36.6(3) . .
C14 C13 C15 O5 148.2(2) . .
C15 Ca2 O4 Ca1 111.90(9) 2_656 .
C15 Ca2 O4 Ca1 -147.88(18) . .
C15 Ca2 O4 C15 -100.22(16) 2_656 .
C15 Ca2 O5 C15 108.72(16) 2_656 .
C15 Ca2 O8 C29 -81.67(18) 2_656 .
C15 Ca2 O8 C29 28.2(3) . .
C15 Ca2 O10 Ca1 -96.50(9) 2_656 .
C15 Ca2 O10 Ca1 9.96(9) . .
C15 Ca2 O10 C30 57.8(3) 2_656 .
C15 Ca2 O10 C30 164.2(3) . .
C15 Ca2 C15 O4 86.64(14) 2_656 .
C15 Ca2 C15 O5 -76.87(14) 2_656 .
C15 Ca2 C15 C13 172.0(5) 2_656 .
C15 C13 C14 O3 78.1(2) . .
C16 N2 C20 O7 173.2(3) . .
C16 N2 C20 C19 -7.5(4) . .
C16 N2 C28 C29 123.7(3) . .
C16 N2 C28 C30 -106.8(3) . .
C16 C17 C18 C19 -6.0(4) . .
C16 C17 C18 C24 175.8(2) . .
C16 C17 C21 C22 -174.3(2) . .
C17 C18 C19 C20 3.2(4) . .
C17 C18 C19 C27 -178.0(3) . .
C17 C18 C24 C23 -1.7(4) . .
C17 C18 C24 C25 177.8(3) . .
C17 C21 C22 C23 -1.1(4) . .
C18 C17 C21 C22 4.3(4) . .
C18 C19 C20 O7 -177.3(3) . .
C18 C19 C20 N2 3.4(4) . .
C18 C19 C27 C26 0.2(5) . .
C18 C24 C25 C26 0.1(4) . .
C19 C18 C24 C23 -179.9(3) . .
C19 C18 C24 C25 -0.4(4) . .
C20 N2 C16 O6 -177.5(3) . .
C20 N2 C16 C17 4.7(4) . .
C20 N2 C28 C29 -58.5(3) . .
C20 N2 C28 C30 71.0(3) . .
C20 C19 C27 C26 179.1(3) . .
C21 C17 C18 C19 175.4(3) . .
C21 C17 C18 C24 -2.8(4) . .
C21 C22 C23 C24 -3.6(4) . .
C22 C23 C24 C18 4.9(4) . .
C22 C23 C24 C25 -174.6(3) . .
C23 C24 C25 C26 179.6(3) . .
C24 C18 C19 C20 -178.6(2) . .
C24 C18 C19 C27 0.2(4) . .
C24 C25 C26 C27 0.3(5) . .
C25 C26 C27 C19 -0.5(5) . .
C27 C19 C20 O7 3.8(4) . .
C27 C19 C20 N2 -175.5(3) . .
C28 N2 C16 O6 0.1(4) . .
C28 N2 C16 C17 -177.7(2) . .
C28 N2 C20 O7 -4.3(4) . .
C28 N2 C20 C19 175.0(2) . .
C29 C28 C30 O9 141.6(3) . .
C29 C28 C30 O10 -42.1(3) . .
C30 Ca1 Ca2 Ca1 -140.10(5) 2_655 1_556
C30 Ca1 Ca2 Ca1 134.04(6) . 1_556
C30 Ca1 Ca2 O4 110.01(8) . 2_656
C30 Ca1 Ca2 O4 -164.12(8) 2_655 2_656
C30 Ca1 Ca2 O4 -105.91(9) 2_655 .
C30 Ca1 Ca2 O4 168.22(10) . .
C30 Ca1 Ca2 O5 82.45(8) . 2_656
C30 Ca1 Ca2 O5 -173.71(7) . .
C30 Ca1 Ca2 O5 168.31(7) 2_655 2_656
C30 Ca1 Ca2 O5 -87.84(7) 2_655 .
C30 Ca1 Ca2 O8 -95.68(8) . 2_656
C30 Ca1 Ca2 O8 -9.82(7) 2_655 2_656
C30 Ca1 Ca2 O8 5.32(7) . .
C30 Ca1 Ca2 O8 91.18(7) 2_655 .
C30 Ca1 Ca2 O10 78.60(11) 2_655 .
C30 Ca1 Ca2 O10 -7.27(11) . .
C30 Ca1 Ca2 O10 -111.60(16) . 2_656
C30 Ca1 Ca2 O10 -25.73(16) 2_655 2_656
C30 Ca1 Ca2 C15 -175.22(9) . .
C30 Ca1 Ca2 C15 -89.36(7) 2_655 .
C30 Ca1 Ca2 C15 90.11(7) . 2_656
C30 Ca1 Ca2 C15 175.97(8) 2_655 2_656
C30 Ca1 O3 C14 134.95(19) 2_655 .
C30 Ca1 O3 C14 42.2(3) . .
C30 Ca1 O4 Ca2 88.75(9) 2_655 .
C30 Ca1 O4 Ca2 -9.79(9) . .
C30 Ca1 O4 C15 -136.4(3) . .
C30 Ca1 O4 C15 -37.9(3) 2_655 .
C30 Ca1 O9 C30 -110.67(16) 2_655 .
C30 Ca1 O10 Ca2 -110.58(9) 2_655 .
C30 Ca1 O10 Ca2 165.9(2) . .
C30 Ca1 O10 C30 83.49(18) 2_655 .
C30 Ca1 C30 O9 70.95(14) 2_655 .
C30 Ca1 C30 O10 -101.15(16) 2_655 .
C30 C28 C29 O8 72.8(3) . .
